data_4326276
loop_
_publ_author_name
'Qiang Gao'
'Xiqu Wang'
'Allan J. Jacobson'

_publ_section_title
;
 Homochiral Frameworks Formed by Reactions of Lanthanide Ions with a
 Chiral Antimony Tartrate Secondary Building Unit
;
_journal_name_full 'Inorganic Chemistry'
_journal_page_first 9073
_journal_page_last 9082
_journal_paper_doi 10.1021/ic201274c
_journal_volume 50
_journal_year 2011
_chemical_absolute_configuration rm
_chemical_formula_sum 'C24 H42 O51 Pr2 Sb6'
_chemical_formula_weight 2158.90
_chemical_name_systematic
; 
 ? 
;
_space_group_IT_number 4
_symmetry_cell_setting monoclinic
_symmetry_space_group_name_Hall 'P 2yb'
_symmetry_space_group_name_H-M 'P 1 21 1'
_atom_sites_solution_hydrogens geom
_atom_sites_solution_primary direct
_atom_sites_solution_secondary difmap
_audit_creation_method SHELXL-97
_cell_angle_alpha 90.00
_cell_angle_beta 110.31
_cell_angle_gamma 90.00
_cell_formula_units_Z 2
_cell_length_a 8.469(2)
_cell_length_b 26.300(7)
_cell_length_c 12.198(3)
_cell_measurement_reflns_used 9994
_cell_measurement_temperature 296(2)
_cell_measurement_theta_max 28.14
_cell_measurement_theta_min 2.36
_cell_volume 2548.0(11)
_computing_cell_refinement Bruker-ApexII
_computing_data_collection Bruker-ApexII
_computing_data_reduction Bruker-ApexII
_computing_structure_refinement 'SHELXL-97 (Sheldrick, 1997)'
_computing_structure_solution 'SHELXS-97 (Sheldrick, 1990)'
_diffrn_ambient_temperature 296(2)
_diffrn_measured_fraction_theta_full 0.996
_diffrn_measured_fraction_theta_max 0.921
_diffrn_radiation_monochromator graphite
_diffrn_radiation_source 'fine-focus sealed tube'
_diffrn_radiation_type MoK\a
_diffrn_radiation_wavelength 0.71073
_diffrn_reflns_av_R_equivalents 0.0317
_diffrn_reflns_av_sigmaI/netI 0.0402
_diffrn_reflns_limit_h_max 8
_diffrn_reflns_limit_h_min -11
_diffrn_reflns_limit_k_max 33
_diffrn_reflns_limit_k_min -32
_diffrn_reflns_limit_l_max 15
_diffrn_reflns_limit_l_min -14
_diffrn_reflns_number 15550
_diffrn_reflns_theta_full 25.00
_diffrn_reflns_theta_max 28.38
_diffrn_reflns_theta_min 1.55
_exptl_absorpt_coefficient_mu 5.140
_exptl_absorpt_correction_T_max 0.301
_exptl_absorpt_correction_T_min 0.169
_exptl_absorpt_correction_type multi-scan
_exptl_absorpt_process_details 'Blessing, 1995'
_exptl_crystal_colour green
_exptl_crystal_density_diffrn 2.814
_exptl_crystal_description plate
_exptl_crystal_F_000 2036
_exptl_crystal_size_max 0.20
_exptl_crystal_size_mid 0.12
_exptl_crystal_size_min 0.06
_refine_diff_density_max 1.483
_refine_diff_density_min -1.000
_refine_diff_density_rms 0.153
_refine_ls_abs_structure_details 'Flack H D (1983), Acta Cryst. A39, 876-881'
_refine_ls_abs_structure_Flack 0.006(12)
_refine_ls_extinction_method none
_refine_ls_goodness_of_fit_ref 1.003
_refine_ls_hydrogen_treatment constrain
_refine_ls_matrix_type full
_refine_ls_number_parameters 748
_refine_ls_number_reflns 9686
_refine_ls_number_restraints 1
_refine_ls_restrained_S_all 1.003
_refine_ls_R_factor_all 0.0303
_refine_ls_R_factor_gt 0.0290
_refine_ls_shift/su_max 0.001
_refine_ls_shift/su_mean 0.000
_refine_ls_structure_factor_coef Fsqd
_refine_ls_weighting_details 'calc w=1/[\s^2^(Fo^2^)+(0.0485P)^2^+0.0000P] where P=(Fo^2^+2Fc^2^)/3'
_refine_ls_weighting_scheme calc
_refine_ls_wR_factor_gt 0.0745
_refine_ls_wR_factor_ref 0.0752
_reflns_number_gt 9327
_reflns_number_total 9686
_reflns_threshold_expression >2sigma(I)
_cod_data_source_file ic201274c_si_004_3.cif
_cod_data_source_block 2DI-Pr
_cod_original_cell_volume 2548.1(11)
_cod_database_code 4326276

loop_
_symmetry_equiv_pos_as_xyz
'x, y, z'
'-x, y+1/2, -z'

loop_
_atom_site_label
_atom_site_type_symbol
_atom_site_fract_x
_atom_site_fract_y
_atom_site_fract_z
_atom_site_U_iso_or_equiv
_atom_site_adp_type
_atom_site_occupancy
_atom_site_symmetry_multiplicity
_atom_site_calc_flag
_atom_site_refinement_flags
Pr1 Pr 1.37197(5) 0.796863(14) 0.81964(3) 0.01763(8) Uani 1 1 d .
Pr2 Pr 0.20368(5) 0.511523(14) 0.49898(3) 0.01755(8) Uani 1 1 d .
Sb1 Sb 0.66011(6) 0.708836(19) 0.46634(4) 0.02050(10) Uani 1 1 d .
Sb2 Sb 0.83998(6) 0.598569(19) 0.83724(4) 0.02104(10) Uani 1 1 d .
Sb3 Sb 0.14590(6) 0.449488(19) 0.97826(4) 0.02133(10) Uani 1 1 d .
Sb4 Sb 0.58288(8) 0.59288(2) 1.07454(5) 0.03516(14) Uani 1 1 d .
Sb5 Sb -0.12056(6) 0.857336(19) 0.33201(4) 0.02167(10) Uani 1 1 d .
Sb6 Sb 0.22768(7) 0.72535(2) 0.22576(5) 0.02804(12) Uani 1 1 d .
O1 O 1.1334(8) 0.7463(3) 0.6973(6) 0.0421(17) Uani 1 1 d .
O2 O 0.8610(7) 0.7532(2) 0.5943(5) 0.0280(12) Uani 1 1 d .
O3 O 0.8310(7) 0.6559(2) 0.5292(4) 0.0233(11) Uani 1 1 d .
O4 O 0.9268(7) 0.5590(2) 0.7113(5) 0.0286(12) Uani 1 1 d .
O5 O 0.9516(7) 0.65367(19) 0.7851(4) 0.0212(11) Uani 1 1 d .
O6 O 1.1178(8) 0.5681(2) 0.6262(6) 0.0350(14) Uani 1 1 d .
O7 O 0.4868(7) 0.6451(2) 0.4170(5) 0.0277(12) Uani 1 1 d .
O8 O 0.3133(7) 0.5983(2) 0.4783(5) 0.0297(12) Uani 1 1 d .
O9 O 0.5703(6) 0.7074(2) 0.5969(4) 0.0216(10) Uani 1 1 d .
O10 O 0.7120(7) 0.6621(2) 0.8842(5) 0.0288(12) Uani 1 1 d .
O11 O 0.4711(8) 0.7057(2) 0.8256(6) 0.0315(13) Uani 1 1 d .
O12 O 0.6252(6) 0.6023(2) 0.7011(5) 0.0231(11) Uani 1 1 d .
O13 O 0.2437(8) 0.4523(2) 1.1707(5) 0.0311(13) Uani 1 1 d .
O14 O 0.2753(8) 0.5047(2) 1.3195(5) 0.0332(13) Uani 1 1 d .
O15 O 0.1254(7) 0.5224(2) 1.0076(4) 0.0237(11) Uani 1 1 d .
O16 O 0.3400(10) 0.6316(2) 1.0042(6) 0.0441(17) Uani 1 1 d .
O17 O 0.0999(10) 0.6431(2) 1.0387(5) 0.0418(16) Uani 1 1 d .
O18 O 0.4599(7) 0.5622(2) 1.1689(5) 0.0316(13) Uani 1 1 d .
O19 O 0.3252(7) 0.4798(2) 0.7089(5) 0.0306(13) Uani 1 1 d .
O20 O 0.1514(7) 0.4718(2) 0.8087(4) 0.0259(12) Uani 1 1 d .
O21 O 0.3931(7) 0.4510(2) 1.0086(4) 0.0228(11) Uani 1 1 d .
O22 O 0.7423(8) 0.5253(3) 1.1329(6) 0.0459(18) Uani 1 1 d .
O23 O 0.8005(8) 0.4513(3) 1.0699(7) 0.0517(19) Uani 1 1 d .
O24 O 0.5005(8) 0.5494(2) 0.9355(5) 0.0311(13) Uani 1 1 d .
O25 O -0.2217(7) 0.8547(2) 0.1405(5) 0.0265(11) Uani 1 1 d .
O26 O -0.3672(7) 0.8037(3) -0.0056(5) 0.0327(13) Uani 1 1 d .
O27 O -0.1700(7) 0.7843(2) 0.3018(5) 0.0263(12) Uani 1 1 d .
O28 O 0.0804(9) 0.6807(2) 0.2974(5) 0.0370(15) Uani 1 1 d .
O29 O -0.1901(11) 0.6651(3) 0.2807(6) 0.0506(19) Uani 1 1 d .
O30 O -0.0021(7) 0.7525(2) 0.1367(5) 0.0254(11) Uani 1 1 d .
O31 O 0.0451(7) 0.8307(2) 0.5021(5) 0.0290(13) Uani 1 1 d .
O32 O 0.3178(7) 0.8214(2) 0.6106(5) 0.0303(13) Uani 1 1 d .
O33 O 0.1050(6) 0.8610(2) 0.3152(4) 0.0224(11) Uani 1 1 d .
O34 O 0.3227(8) 0.8007(3) 0.1855(5) 0.0346(13) Uani 1 1 d .
O35 O 0.4715(9) 0.8676(3) 0.2799(6) 0.0409(15) Uani 1 1 d .
O36 O 0.2833(7) 0.7627(2) 0.3750(5) 0.0288(12) Uani 1 1 d .
O37W O 1.0887(10) 0.8494(3) 0.7360(6) 0.0501(18) Uani 1 1 d .
O38W O 1.2933(9) 0.8468(2) 0.9709(6) 0.0388(15) Uani 1 1 d .
O39W O 1.4494(8) 0.8874(2) 0.8093(5) 0.0326(14) Uani 1 1 d .
O40W O 1.6286(7) 0.7861(2) 0.7566(4) 0.0247(11) Uani 1 1 d .
O41W O 1.2825(8) 0.7416(2) 0.9545(5) 0.0318(13) Uani 1 1 d .
O42W O 0.5228(7) 0.5165(3) 0.5732(5) 0.0367(14) Uani 1 1 d .
O43W O 0.3229(9) 0.4233(2) 0.5137(5) 0.0364(14) Uani 1 1 d .
O44W O -0.0228(9) 0.4587(3) 0.3356(5) 0.0427(16) Uani 1 1 d .
O45W O -0.0341(8) 0.4701(3) 0.5533(6) 0.0407(16) Uani 1 1 d .
O46W O -0.0218(10) 0.5660(3) 0.3663(6) 0.0524(19) Uani 1 1 d .
O47W O -0.0594(8) 0.7520(3) -0.1020(5) 0.0358(14) Uani 1 1 d .
O48W O 0.2579(12) 0.3714(3) 0.3160(7) 0.058(2) Uani 1 1 d .
O49W O 0.7524(11) 0.4549(3) 0.7452(7) 0.0551(19) Uani 1 1 d .
O50W O 1.3660(12) 0.9546(5) 0.6134(9) 0.099(4) Uani 1 1 d .
O51W O -0.3151(15) 0.5528(5) 0.3928(10) 0.104(4) Uani 1 1 d .
C1 C 1.0003(10) 0.7282(3) 0.6349(7) 0.0254(16) Uani 1 1 d .
C2 C 0.9923(9) 0.6712(3) 0.6013(6) 0.0220(15) Uani 1 1 d .
H2 H 1.0712 0.6651 0.5600 0.026 Uiso 1 1 calc R
C3 C 1.0493(9) 0.6400(3) 0.7151(7) 0.0213(15) Uani 1 1 d .
H3 H 1.1679 0.6476 0.7587 0.026 Uiso 1 1 calc R
C4 C 1.0342(9) 0.5859(3) 0.6812(7) 0.0259(16) Uani 1 1 d .
C5 C 0.4122(9) 0.6350(3) 0.4888(7) 0.0241(15) Uani 1 1 d .
C6 C 0.4455(8) 0.6708(3) 0.5931(6) 0.0177(13) Uani 1 1 d .
H6 H 0.3408 0.6884 0.5869 0.021 Uiso 1 1 calc R
C7 C 0.5011(9) 0.6383(3) 0.7034(6) 0.0193(14) Uani 1 1 d .
H7 H 0.4027 0.6195 0.7061 0.023 Uiso 1 1 calc R
C8 C 0.5635(9) 0.6718(3) 0.8119(6) 0.0199(14) Uani 1 1 d .
C9 C 0.2958(10) 0.4720(3) 0.7997(6) 0.0219(15) Uani 1 1 d .
C10 C 0.4459(10) 0.4582(3) 0.9114(6) 0.0209(15) Uani 1 1 d .
H10 H 0.4982 0.4268 0.8974 0.025 Uiso 1 1 calc R
C11 C 0.5756(10) 0.5018(3) 0.9365(7) 0.0262(16) Uani 1 1 d .
H11 H 0.6255 0.5016 0.8750 0.031 Uiso 1 1 calc R
C12 C 0.7169(11) 0.4906(4) 1.0545(8) 0.036(2) Uani 1 1 d .
C13 C 0.2332(9) 0.4965(3) 1.2139(6) 0.0218(15) Uani 1 1 d .
C14 C 0.1656(10) 0.5392(3) 1.1263(6) 0.0240(15) Uani 1 1 d .
H14 H 0.0629 0.5525 1.1355 0.029 Uiso 1 1 calc R
C15 C 0.2976(10) 0.5816(3) 1.1557(7) 0.0275(17) Uani 1 1 d .
H15 H 0.3027 0.5971 1.2299 0.033 Uiso 1 1 calc R
C16 C 0.2370(13) 0.6226(3) 1.0587(7) 0.0320(19) Uani 1 1 d .
C17 C -0.2857(9) 0.8114(3) 0.0974(6) 0.0235(15) Uani 1 1 d .
C18 C -0.2511(10) 0.7682(3) 0.1846(7) 0.0253(16) Uani 1 1 d .
H18 H -0.3586 0.7523 0.1783 0.030 Uiso 1 1 calc R
C19 C -0.1400(11) 0.7282(3) 0.1546(7) 0.0296(17) Uani 1 1 d .
H19 H -0.2071 0.7111 0.0820 0.035 Uiso 1 1 calc R
C20 C -0.0836(14) 0.6887(3) 0.2524(8) 0.039(2) Uani 1 1 d .
C21 C 0.2040(10) 0.8320(3) 0.5207(7) 0.0229(15) Uani 1 1 d .
C22 C 0.2492(9) 0.8516(3) 0.4160(6) 0.0207(14) Uani 1 1 d .
H22 H 0.3141 0.8832 0.4387 0.025 Uiso 1 1 calc R
C23 C 0.3609(9) 0.8106(3) 0.3863(6) 0.0211(15) Uani 1 1 d .
H23 H 0.4699 0.8091 0.4501 0.025 Uiso 1 1 calc R
C24 C 0.3885(10) 0.8279(3) 0.2769(7) 0.0293(17) Uani 1 1 d .

loop_
_atom_site_aniso_label
_atom_site_aniso_U_11
_atom_site_aniso_U_22
_atom_site_aniso_U_33
_atom_site_aniso_U_23
_atom_site_aniso_U_13
_atom_site_aniso_U_12
Pr1 0.01858(18) 0.01969(19) 0.01359(16) -0.00110(15) 0.00429(14) -0.00201(15)
Pr2 0.02030(18) 0.01794(18) 0.01483(17) 0.00044(15) 0.00662(14) 0.00028(15)
Sb1 0.0184(2) 0.0240(2) 0.0177(2) 0.00261(19) 0.00452(18) -0.00294(18)
Sb2 0.0211(2) 0.0229(2) 0.0196(2) 0.0032(2) 0.00756(19) 0.00366(19)
Sb3 0.0234(2) 0.0218(2) 0.0190(2) -0.00246(19) 0.00760(19) -0.00107(19)
Sb4 0.0458(3) 0.0356(3) 0.0266(3) -0.0103(2) 0.0157(3) -0.0192(3)
Sb5 0.0195(2) 0.0255(3) 0.0186(2) -0.00121(19) 0.00476(18) 0.00155(19)
Sb6 0.0318(3) 0.0247(3) 0.0218(2) -0.0037(2) 0.0020(2) 0.0068(2)
O1 0.031(3) 0.035(4) 0.044(4) 0.016(3) -0.008(3) -0.015(3)
O2 0.027(3) 0.026(3) 0.032(3) 0.001(2) 0.010(2) -0.005(2)
O3 0.025(3) 0.023(3) 0.019(2) -0.002(2) 0.004(2) 0.003(2)
O4 0.030(3) 0.019(3) 0.040(3) -0.006(2) 0.016(3) 0.002(2)
O5 0.026(3) 0.022(3) 0.019(2) -0.005(2) 0.013(2) 0.001(2)
O6 0.039(3) 0.038(3) 0.039(4) 0.003(3) 0.027(3) 0.008(3)
O7 0.028(3) 0.033(3) 0.023(3) -0.008(2) 0.010(2) -0.008(2)
O8 0.027(3) 0.024(3) 0.030(3) -0.001(3) 0.001(2) -0.011(2)
O9 0.023(3) 0.022(3) 0.021(2) -0.008(2) 0.009(2) -0.009(2)
O10 0.027(3) 0.032(3) 0.027(3) -0.004(2) 0.009(2) 0.004(2)
O11 0.034(3) 0.027(3) 0.042(3) 0.001(3) 0.024(3) 0.006(3)
O12 0.021(3) 0.026(3) 0.021(2) -0.007(2) 0.005(2) 0.004(2)
O13 0.038(3) 0.032(3) 0.023(3) 0.005(2) 0.011(3) 0.007(3)
O14 0.049(4) 0.037(3) 0.017(3) -0.003(2) 0.015(3) -0.003(3)
O15 0.029(3) 0.022(3) 0.017(2) -0.001(2) 0.004(2) 0.003(2)
O16 0.084(5) 0.020(3) 0.034(3) 0.007(3) 0.029(4) 0.001(3)
O17 0.067(5) 0.027(3) 0.026(3) 0.001(3) 0.010(3) 0.010(3)
O18 0.027(3) 0.042(3) 0.024(3) 0.008(3) 0.007(2) -0.001(3)
O19 0.034(3) 0.042(4) 0.015(3) 0.010(2) 0.007(2) 0.007(3)
O20 0.022(3) 0.036(3) 0.015(2) 0.000(2) 0.001(2) 0.008(2)
O21 0.028(3) 0.029(3) 0.013(2) 0.005(2) 0.009(2) 0.002(2)
O22 0.024(3) 0.078(5) 0.028(3) -0.012(3) 0.000(3) -0.011(3)
O23 0.031(3) 0.056(5) 0.058(5) 0.013(4) 0.001(3) 0.010(3)
O24 0.043(3) 0.022(3) 0.026(3) -0.003(2) 0.009(3) -0.004(2)
O25 0.029(3) 0.021(3) 0.024(3) 0.004(2) 0.003(2) -0.001(2)
O26 0.028(3) 0.043(4) 0.022(3) -0.002(3) 0.002(2) -0.001(3)
O27 0.035(3) 0.026(3) 0.015(2) -0.004(2) 0.005(2) -0.007(2)
O28 0.054(4) 0.025(3) 0.023(3) 0.008(2) 0.001(3) 0.006(3)
O29 0.078(5) 0.039(4) 0.039(4) -0.004(3) 0.026(4) -0.022(4)
O30 0.027(3) 0.025(3) 0.024(3) 0.002(2) 0.010(2) 0.002(2)
O31 0.024(3) 0.046(4) 0.017(3) 0.003(2) 0.007(2) -0.001(2)
O32 0.026(3) 0.048(4) 0.014(2) 0.000(2) 0.004(2) -0.002(3)
O33 0.018(2) 0.033(3) 0.016(2) 0.006(2) 0.005(2) 0.001(2)
O34 0.036(3) 0.045(4) 0.026(3) -0.008(3) 0.014(3) -0.006(3)
O35 0.050(4) 0.039(4) 0.041(4) -0.001(3) 0.026(3) -0.008(3)
O36 0.036(3) 0.026(3) 0.021(3) -0.002(2) 0.007(2) 0.002(2)
O37W 0.058(5) 0.054(4) 0.042(4) -0.005(3) 0.022(4) 0.015(4)
O38W 0.058(4) 0.032(3) 0.033(3) -0.008(3) 0.024(3) 0.003(3)
O39W 0.050(4) 0.024(3) 0.026(3) -0.009(2) 0.015(3) -0.013(3)
O40W 0.025(3) 0.029(3) 0.020(3) -0.001(2) 0.008(2) -0.002(2)
O41W 0.046(4) 0.031(3) 0.025(3) 0.000(2) 0.021(3) 0.001(3)
O42W 0.024(3) 0.040(4) 0.040(3) 0.005(3) 0.004(3) 0.000(3)
O43W 0.055(4) 0.022(3) 0.032(3) -0.001(3) 0.016(3) 0.011(3)
O44W 0.048(4) 0.047(4) 0.026(3) -0.002(3) 0.004(3) -0.010(3)
O45W 0.039(4) 0.056(4) 0.030(3) -0.003(3) 0.015(3) -0.020(3)
O46W 0.055(4) 0.034(4) 0.050(4) 0.010(3) -0.005(4) 0.012(3)
O47W 0.029(3) 0.044(4) 0.033(3) 0.001(3) 0.008(3) -0.001(3)
O48W 0.099(7) 0.037(4) 0.051(4) -0.001(3) 0.044(5) 0.009(4)
O49W 0.072(5) 0.048(5) 0.048(4) -0.004(4) 0.024(4) 0.009(4)
O50W 0.050(5) 0.155(11) 0.075(6) 0.056(7) 0.002(5) -0.020(6)
O51W 0.081(7) 0.146(11) 0.077(7) 0.014(8) 0.017(6) 0.037(8)
C1 0.022(4) 0.035(4) 0.018(3) 0.005(3) 0.004(3) -0.011(3)
C2 0.016(3) 0.031(4) 0.020(3) 0.000(3) 0.008(3) -0.004(3)
C3 0.014(3) 0.025(4) 0.026(4) -0.003(3) 0.008(3) -0.002(3)
C4 0.021(4) 0.033(4) 0.019(3) -0.002(3) 0.002(3) 0.012(3)
C5 0.014(3) 0.026(4) 0.025(4) 0.001(3) -0.002(3) -0.003(3)
C6 0.013(3) 0.023(4) 0.017(3) -0.001(3) 0.004(3) 0.002(3)
C7 0.021(4) 0.017(3) 0.023(4) 0.001(3) 0.010(3) 0.001(3)
C8 0.020(3) 0.027(4) 0.017(3) -0.004(3) 0.012(3) -0.003(3)
C9 0.033(4) 0.017(3) 0.014(3) 0.004(3) 0.006(3) 0.002(3)
C10 0.030(4) 0.021(4) 0.014(3) 0.005(3) 0.010(3) 0.004(3)
C11 0.028(4) 0.030(4) 0.020(4) 0.006(3) 0.008(3) 0.000(3)
C12 0.024(4) 0.051(6) 0.036(5) 0.009(4) 0.014(4) -0.008(4)
C13 0.019(3) 0.031(4) 0.014(3) 0.002(3) 0.005(3) 0.002(3)
C14 0.030(4) 0.021(4) 0.019(3) -0.006(3) 0.007(3) 0.000(3)
C15 0.034(4) 0.025(4) 0.020(4) -0.005(3) 0.004(3) 0.004(3)
C16 0.053(6) 0.019(4) 0.019(4) -0.007(3) 0.006(4) -0.003(4)
C17 0.019(3) 0.030(4) 0.021(4) -0.004(3) 0.007(3) 0.001(3)
C18 0.020(4) 0.031(4) 0.024(4) 0.000(3) 0.006(3) -0.005(3)
C19 0.035(4) 0.031(4) 0.024(4) -0.005(3) 0.012(3) -0.009(3)
C20 0.069(7) 0.015(4) 0.026(4) -0.009(3) 0.010(4) -0.012(4)
C21 0.026(4) 0.027(4) 0.017(3) -0.004(3) 0.010(3) -0.003(3)
C22 0.025(4) 0.021(4) 0.016(3) 0.004(3) 0.007(3) 0.000(3)
C23 0.023(4) 0.022(4) 0.019(3) -0.002(3) 0.008(3) 0.002(3)
C24 0.027(4) 0.037(5) 0.026(4) -0.001(4) 0.011(3) 0.002(3)

loop_
_atom_type_symbol
_atom_type_description
_atom_type_scat_dispersion_real
_atom_type_scat_dispersion_imag
_atom_type_scat_source
C C 0.0033 0.0016 'International Tables Vol C Tables 4.2.6.8 and 6.1.1.4'
H H 0.0000 0.0000 'International Tables Vol C Tables 4.2.6.8 and 6.1.1.4'
O O 0.0106 0.0060 'International Tables Vol C Tables 4.2.6.8 and 6.1.1.4'
Sb Sb -0.5866 1.5461 'International Tables Vol C Tables 4.2.6.8 and 6.1.1.4'
Pr Pr -0.2180 2.8214 'International Tables Vol C Tables 4.2.6.8 and 6.1.1.4'

loop_
_geom_angle_atom_site_label_1
_geom_angle_atom_site_label_2
_geom_angle_atom_site_label_3
_geom_angle
_geom_angle_site_symmetry_1
_geom_angle_site_symmetry_3
O1 Pr1 O39W 131.8(2) . .
O1 Pr1 O26 149.5(2) . 1_756
O39W Pr1 O26 78.6(2) . 1_756
O1 Pr1 O41W 73.2(2) . .
O39W Pr1 O41W 137.37(19) . .
O26 Pr1 O41W 82.0(2) 1_756 .
O1 Pr1 O32 72.5(2) . 1_655
O39W Pr1 O32 70.21(19) . 1_655
O26 Pr1 O32 130.25(19) 1_756 1_655
O41W Pr1 O32 145.7(2) . 1_655
O1 Pr1 O11 72.4(2) . 1_655
O39W Pr1 O11 144.86(19) . 1_655
O26 Pr1 O11 81.7(2) 1_756 1_655
O41W Pr1 O11 66.67(18) . 1_655
O32 Pr1 O11 102.4(2) 1_655 1_655
O1 Pr1 O38W 110.8(2) . .
O39W Pr1 O38W 71.4(2) . .
O26 Pr1 O38W 73.7(2) 1_756 .
O41W Pr1 O38W 66.8(2) . .
O32 Pr1 O38W 127.2(2) 1_655 .
O11 Pr1 O38W 129.6(2) 1_655 .
O1 Pr1 O40W 111.4(2) . .
O39W Pr1 O40W 79.84(19) . .
O26 Pr1 O40W 70.81(18) 1_756 .
O41W Pr1 O40W 128.03(19) . .
O32 Pr1 O40W 66.32(18) 1_655 .
O11 Pr1 O40W 66.23(17) 1_655 .
O38W Pr1 O40W 137.8(2) . .
O1 Pr1 O37W 66.6(2) . .
O39W Pr1 O37W 72.6(2) . .
O26 Pr1 O37W 135.2(2) 1_756 .
O41W Pr1 O37W 96.7(2) . .
O32 Pr1 O37W 69.7(2) 1_655 .
O11 Pr1 O37W 138.8(2) 1_655 .
O38W Pr1 O37W 65.1(2) . .
O40W Pr1 O37W 133.8(2) . .
O6 Pr2 O14 145.8(2) 1_455 1_554
O6 Pr2 O46W 74.4(2) 1_455 .
O14 Pr2 O46W 80.5(2) 1_554 .
O6 Pr2 O43W 136.1(2) 1_455 .
O14 Pr2 O43W 77.3(2) 1_554 .
O46W Pr2 O43W 141.1(2) . .
O6 Pr2 O8 73.2(2) 1_455 .
O14 Pr2 O8 76.4(2) 1_554 .
O46W Pr2 O8 68.7(2) . .
O43W Pr2 O8 134.0(2) . .
O6 Pr2 O42W 104.9(2) 1_455 .
O14 Pr2 O42W 76.2(2) 1_554 .
O46W Pr2 O42W 133.2(2) . .
O43W Pr2 O42W 70.8(2) . .
O8 Pr2 O42W 66.7(2) . .
O6 Pr2 O19 70.5(2) 1_455 .
O14 Pr2 O19 136.8(2) 1_554 .
O46W Pr2 O19 142.7(2) . .
O43W Pr2 O19 67.2(2) . .
O8 Pr2 O19 111.41(19) . .
O42W Pr2 O19 69.5(2) . .
O6 Pr2 O45W 70.2(2) 1_455 .
O14 Pr2 O45W 130.7(2) 1_554 .
O46W Pr2 O45W 85.3(3) . .
O43W Pr2 O45W 85.5(2) . .
O8 Pr2 O45W 139.6(2) . .
O42W Pr2 O45W 139.7(2) . .
O19 Pr2 O45W 71.4(2) . .
O6 Pr2 O44W 120.3(2) 1_455 .
O14 Pr2 O44W 68.3(2) 1_554 .
O46W Pr2 O44W 67.5(2) . .
O43W Pr2 O44W 74.7(2) . .
O8 Pr2 O44W 127.0(2) . .
O42W Pr2 O44W 134.7(2) . .
O19 Pr2 O44W 121.5(2) . .
O45W Pr2 O44W 62.7(2) . .
O3 Sb1 O9 96.3(2) . .
O3 Sb1 O7 84.0(2) . .
O9 Sb1 O7 78.3(2) . .
O3 Sb1 O2 79.4(2) . .
O9 Sb1 O2 81.9(2) . .
O7 Sb1 O2 152.5(2) . .
O5 Sb2 O12 95.6(2) . .
O5 Sb2 O10 81.8(2) . .
O12 Sb2 O10 77.7(2) . .
O5 Sb2 O4 78.8(2) . .
O12 Sb2 O4 82.6(2) . .
O10 Sb2 O4 150.7(2) . .
O15 Sb3 O21 95.7(2) . .
O15 Sb3 O20 86.7(2) . .
O21 Sb3 O20 78.6(2) . .
O15 Sb3 O13 78.3(2) . .
O21 Sb3 O13 79.6(2) . .
O20 Sb3 O13 152.1(2) . .
O24 Sb4 O18 99.5(3) . .
O24 Sb4 O22 78.6(2) . .
O18 Sb4 O22 82.5(3) . .
O24 Sb4 O16 85.9(3) . .
O18 Sb4 O16 78.7(2) . .
O22 Sb4 O16 153.3(2) . .
O27 Sb5 O33 100.2(2) . .
O27 Sb5 O31 83.7(2) . .
O33 Sb5 O31 77.9(2) . .
O27 Sb5 O25 77.9(2) . .
O33 Sb5 O25 85.7(2) . .
O31 Sb5 O25 152.8(2) . .
O36 Sb6 O30 101.4(2) . .
O36 Sb6 O28 83.2(2) . .
O30 Sb6 O28 79.7(2) . .
O36 Sb6 O34 77.0(2) . .
O30 Sb6 O34 85.5(2) . .
O28 Sb6 O34 152.3(2) . .
C1 O1 Pr1 169.6(7) . .
C1 O2 Sb1 112.4(5) . .
C2 O3 Sb1 117.8(5) . .
C4 O4 Sb2 112.3(5) . .
C3 O5 Sb2 117.0(4) . .
C4 O6 Pr2 159.9(6) . 1_655
C5 O7 Sb1 114.8(5) . .
C5 O8 Pr2 161.1(5) . .
C6 O9 Sb1 118.3(4) . .
C8 O10 Sb2 115.5(5) . .
C8 O11 Pr1 154.0(5) . 1_455
C7 O12 Sb2 118.9(4) . .
C13 O13 Sb3 114.3(5) . .
C13 O14 Pr2 150.3(6) . 1_556
C14 O15 Sb3 118.5(4) . .
C16 O16 Sb4 115.1(6) . .
C15 O18 Sb4 118.2(5) . .
C9 O19 Pr2 145.1(5) . .
C9 O20 Sb3 115.2(5) . .
C10 O21 Sb3 117.5(4) . .
C12 O22 Sb4 114.1(6) . .
C11 O24 Sb4 119.2(5) . .
C17 O25 Sb5 114.6(5) . .
C17 O26 Pr1 155.4(5) . 1_354
C18 O27 Sb5 118.5(5) . .
C20 O28 Sb6 115.3(5) . .
C19 O30 Sb6 117.0(5) . .
C21 O31 Sb5 116.7(5) . .
C21 O32 Pr1 141.6(5) . 1_455
C22 O33 Sb5 117.9(4) . .
C24 O34 Sb6 112.4(5) . .
C23 O36 Sb6 119.3(4) . .
O1 C1 O2 124.5(8) . .
O1 C1 C2 119.3(8) . .
O2 C1 C2 116.2(6) . .
O3 C2 C3 110.1(6) . .
O3 C2 C1 112.8(6) . .
C3 C2 C1 107.9(6) . .
O5 C3 C4 113.5(6) . .
O5 C3 C2 109.8(6) . .
C4 C3 C2 107.0(6) . .
O6 C4 O4 122.8(8) . .
O6 C4 C3 120.7(8) . .
O4 C4 C3 116.5(6) . .
O8 C5 O7 124.3(7) . .
O8 C5 C6 118.9(7) . .
O7 C5 C6 116.8(6) . .
O9 C6 C7 110.7(6) . .
O9 C6 C5 111.5(6) . .
C7 C6 C5 107.4(6) . .
O12 C7 C6 111.1(6) . .
O12 C7 C8 111.5(6) . .
C6 C7 C8 110.5(6) . .
O11 C8 O10 124.5(7) . .
O11 C8 C7 119.3(7) . .
O10 C8 C7 116.2(6) . .
O19 C9 O20 125.5(7) . .
O19 C9 C10 117.9(7) . .
O20 C9 C10 116.4(6) . .
O21 C10 C9 111.5(6) . .
O21 C10 C11 110.0(6) . .
C9 C10 C11 108.1(6) . .
O24 C11 C10 111.8(6) . .
O24 C11 C12 112.4(7) . .
C10 C11 C12 108.1(6) . .
O23 C12 O22 123.0(9) . .
O23 C12 C11 121.3(9) . .
O22 C12 C11 115.6(8) . .
O14 C13 O13 123.4(7) . .
O14 C13 C14 120.6(7) . .
O13 C13 C14 116.1(6) . .
O15 C14 C13 112.5(6) . .
O15 C14 C15 111.0(6) . .
C13 C14 C15 107.9(7) . .
O18 C15 C14 111.3(6) . .
O18 C15 C16 112.7(7) . .
C14 C15 C16 107.9(7) . .
O17 C16 O16 125.5(8) . .
O17 C16 C15 119.8(8) . .
O16 C16 C15 114.7(8) . .
O26 C17 O25 125.0(8) . .
O26 C17 C18 119.9(7) . .
O25 C17 C18 115.1(7) . .
O27 C18 C17 113.0(6) . .
O27 C18 C19 108.8(6) . .
C17 C18 C19 109.4(6) . .
O30 C19 C20 112.2(8) . .
O30 C19 C18 109.5(6) . .
C20 C19 C18 109.4(7) . .
O29 C20 O28 124.5(9) . .
O29 C20 C19 119.9(10) . .
O28 C20 C19 115.5(8) . .
O32 C21 O31 127.4(7) . .
O32 C21 C22 118.5(7) . .
O31 C21 C22 114.1(7) . .
O33 C22 C21 112.9(6) . .
O33 C22 C23 109.1(6) . .
C21 C22 C23 107.8(6) . .
O36 C23 C24 113.3(6) . .
O36 C23 C22 110.0(6) . .
C24 C23 C22 106.9(6) . .
O35 C24 O34 124.2(8) . .
O35 C24 C23 119.0(7) . .
O34 C24 C23 116.8(7) . .

loop_
_geom_bond_atom_site_label_1
_geom_bond_atom_site_label_2
_geom_bond_distance
_geom_bond_site_symmetry_2
Pr1 O1 2.447(6) .
Pr1 O39W 2.484(6) .
Pr1 O26 2.487(6) 1_756
Pr1 O41W 2.502(6) .
Pr1 O32 2.513(5) 1_655
Pr1 O11 2.532(6) 1_655
Pr1 O38W 2.536(6) .
Pr1 O40W 2.561(5) .
Pr1 O37W 2.647(7) .
Pr2 O6 2.436(6) 1_455
Pr2 O14 2.473(5) 1_554
Pr2 O46W 2.486(7) .
Pr2 O43W 2.512(6) .
Pr2 O8 2.510(6) .
Pr2 O42W 2.538(6) .
Pr2 O19 2.547(5) .
Pr2 O45W 2.570(6) .
Pr2 O44W 2.632(7) .
Sb1 O3 1.963(5) .
Sb1 O9 1.989(5) .
Sb1 O7 2.172(5) .
Sb1 O2 2.202(6) .
Sb2 O5 1.953(5) .
Sb2 O12 1.995(5) .
Sb2 O10 2.173(5) .
Sb2 O4 2.183(5) .
Sb3 O15 1.970(5) .
Sb3 O21 1.996(5) .
Sb3 O20 2.166(5) .
Sb3 O13 2.203(6) .
Sb4 O24 1.962(6) .
Sb4 O18 1.973(6) .
Sb4 O22 2.196(8) .
Sb4 O16 2.186(8) .
Sb5 O27 1.972(5) .
Sb5 O33 1.994(5) .
Sb5 O31 2.177(6) .
Sb5 O25 2.193(5) .
Sb6 O36 1.977(5) .
Sb6 O30 2.003(6) .
Sb6 O28 2.111(7) .
Sb6 O34 2.255(7) .
O1 C1 1.216(10) .
O2 C1 1.290(10) .
O3 C2 1.403(9) .
O4 C4 1.301(10) .
O5 C3 1.426(8) .
O6 C4 1.225(9) .
O6 Pr2 2.436(6) 1_655
O7 C5 1.274(9) .
O8 C5 1.254(9) .
O9 C6 1.418(8) .
O10 C8 1.286(9) .
O11 C8 1.236(9) .
O11 Pr1 2.532(6) 1_455
O12 C7 1.422(8) .
O13 C13 1.291(10) .
O14 C13 1.230(9) .
O14 Pr2 2.473(5) 1_556
O15 C14 1.436(9) .
O16 C16 1.290(11) .
O17 C16 1.225(12) .
O18 C15 1.422(10) .
O19 C9 1.234(9) .
O20 C9 1.265(10) .
O21 C10 1.417(8) .
O22 C12 1.285(12) .
O23 C12 1.231(12) .
O24 C11 1.403(10) .
O25 C17 1.291(9) .
O26 C17 1.222(9) .
O26 Pr1 2.487(6) 1_354
O27 C18 1.419(9) .
O28 C20 1.321(13) .
O29 C20 1.238(12) .
O30 C19 1.414(9) .
O31 C21 1.286(9) .
O32 C21 1.215(10) .
O32 Pr1 2.513(5) 1_455
O33 C22 1.423(9) .
O34 C24 1.279(10) .
O35 C24 1.253(10) .
O36 C23 1.404(9) .
C1 C2 1.549(12) .
C2 C3 1.540(10) .
C3 C4 1.475(11) .
C5 C6 1.529(10) .
C6 C7 1.525(10) .
C7 C8 1.524(10) .
C9 C10 1.550(10) .
C10 C11 1.543(11) .
C11 C12 1.547(12) .
C13 C14 1.519(11) .
C14 C15 1.532(11) .
C15 C16 1.550(11) .
C17 C18 1.515(11) .
C18 C19 1.538(12) .
C19 C20 1.528(12) .
C21 C22 1.544(10) .
C22 C23 1.558(10) .
C23 C24 1.502(10) .
